data_2201087
loop_
_publ_author_name
'A. Abdul Ajees'
'S. Manikandan'
'R. Raghunathan'

_publ_section_title
;
 2-(<i>p</i>-Methylbenzylidene)-1-indanone
;
_journal_issue 5
_journal_name_full 'Acta Crystallographica Section E'
_journal_page_first o535
_journal_page_last o537
_journal_paper_doi 10.1107/S1600536802006190
_journal_volume 58
_journal_year 2002
_chemical_formula_iupac 'C17 H14 O'
_chemical_formula_moiety 'C17 H14 O'
_chemical_formula_sum 'C17 H14 O'
_chemical_formula_weight 234.28
_chemical_name_common 2-(p-methylbenzylindene)-1-indanone
_chemical_name_systematic
;
2-(p-methylbenzylindene)-1-indanone
;
_space_group_IT_number 14
_symmetry_cell_setting monoclinic
_symmetry_space_group_name_Hall '-P 2ybc'
_symmetry_space_group_name_H-M 'P 1 21/c 1'
_atom_sites_solution_hydrogens geom
_atom_sites_solution_primary direct
_atom_sites_solution_secondary difmap
_audit_creation_method SHELXL-97
_cell_angle_alpha 90.00
_cell_angle_beta 95.07(2)
_cell_angle_gamma 90.00
_cell_formula_units_Z 4
_cell_length_a 13.919(2)
_cell_length_b 14.457(3)
_cell_length_c 6.3080(10)
_cell_measurement_reflns_used 25
_cell_measurement_temperature 293(2)
_cell_measurement_theta_max 30
_cell_measurement_theta_min 14
_cell_volume 1264.4(4)
_computing_cell_refinement 'SDP (Frenz, 1978)'
_computing_data_collection 'CAD-4 Software (Enraf-Nonius, 1989)'
_computing_data_reduction 'CAD-4 Software'
_computing_molecular_graphics 'ORTEPIII (Johnson & Burnett, 1998)'
_computing_publication_material 'PARST97 (Nardelli, 1995)'
_computing_structure_refinement 'SHELXL97 (Sheldrick, 1997)'
_computing_structure_solution 'SHELXS97 (Sheldrick, 1997)'
_diffrn_ambient_temperature 293(2)
_diffrn_measured_fraction_theta_full 0.958
_diffrn_measured_fraction_theta_max 0.958
_diffrn_measurement_device_type 'Enraf-Nonius CAD-4'
_diffrn_measurement_method \w--2\q
_diffrn_radiation_monochromator graphite
_diffrn_radiation_source 'fine-focus sealed tube'
_diffrn_radiation_type CuK\a
_diffrn_radiation_wavelength 1.54180
_diffrn_reflns_av_R_equivalents 0.079
_diffrn_reflns_av_sigmaI/netI 0.1587
_diffrn_reflns_limit_h_max 17
_diffrn_reflns_limit_h_min -17
_diffrn_reflns_limit_k_max 0
_diffrn_reflns_limit_k_min -17
_diffrn_reflns_limit_l_max 7
_diffrn_reflns_limit_l_min 0
_diffrn_reflns_number 2727
_diffrn_reflns_theta_full 71.87
_diffrn_reflns_theta_max 71.87
_diffrn_reflns_theta_min 3.19
_diffrn_standards_decay_% <1
_diffrn_standards_interval_time 120min
_diffrn_standards_number 3
_exptl_absorpt_coefficient_mu 0.583
_exptl_absorpt_correction_type none
_exptl_crystal_colour colourless
_exptl_crystal_density_diffrn 1.231
_exptl_crystal_density_meas ?
_exptl_crystal_density_method 'not measured'
_exptl_crystal_description needle
_exptl_crystal_F_000 496
_exptl_crystal_size_max 0.20
_exptl_crystal_size_mid 0.10
_exptl_crystal_size_min 0.05
_refine_diff_density_max 0.20
_refine_diff_density_min -0.17
_refine_ls_extinction_coef 0.0018(5)
_refine_ls_extinction_expression Fc^*^=kFc[1+0.001xFc^2^\l^3^/sin(2\q)]^-1/4^
_refine_ls_extinction_method SHELXL97
_refine_ls_goodness_of_fit_ref 0.90
_refine_ls_hydrogen_treatment constr
_refine_ls_matrix_type full
_refine_ls_number_parameters 165
_refine_ls_number_reflns 2486
_refine_ls_number_restraints 0
_refine_ls_restrained_S_all 0.90
_refine_ls_R_factor_all 0.253
_refine_ls_R_factor_gt 0.065
_refine_ls_shift/su_max <0.001
_refine_ls_shift/su_mean <0.001
_refine_ls_structure_factor_coef Fsqd
_refine_ls_weighting_details 'w = 1/[\s^2^(Fo^2^)+(0.0785P)^2^] where P = (Fo^2^+2Fc^2^)/3'
_refine_ls_weighting_scheme calc
_refine_ls_wR_factor_gt 0.138
_refine_ls_wR_factor_ref 0.197
_reflns_number_gt 804
_reflns_number_total 2486
_reflns_threshold_expression I>2\s(I)
_cod_data_source_file ci6114.cif
_cod_data_source_block I
_cod_depositor_comments
;
The following automatic conversions were performed:
'_symmetry_cell_setting' value 'Monoclinic' changed to 'monoclinic'
according to '/home/saulius/struct/CIF-dictionaries/cif_core.dic'
dictionary named 'cif_core.dic' version 2.4.1 from 2010-06-29.

Automatic conversion script
Id: cif_fix_enum 1527 2010-12-29 10:47:43Z saulius 

The following automatic conversions were performed:

'_symmetry_cell_setting' value 'Monoclinic' changed to 'monoclinic'
according to /home/saulius/struct/CIF-dictionaries/cif_core.dic
dictionary named 'cif_core.dic' version 2.4.1 from 2010-06-29.

Automatic conversion script
Id: cif_fix_values 1715 2011-07-08 13:25:40Z adriana 

The following automatic conversions were performed:

'_exptl_crystal_density_meas' value 'none' was changed to '?' - the
value is perceived as not measured.

Automatic conversion script
Id: cif_fix_values 3008 2015-01-20 13:52:24Z robertas 

The following automatic conversions were performed:

'_refine_ls_weighting_scheme' value 'calc w =
1/[\s^2^(Fo^2^)+(0.0785P)^2^] where P = (Fo^2^+2Fc^2^)/3' was changed
to 'calc'. New tag '_refine_ls_weighting_details' was created. The
value of the new tag was set to 'w = 1/[\s^2^(Fo^2^)+(0.0785P)^2^]
where P = (Fo^2^+2Fc^2^)/3'.

Automatic conversion script
Id: cif_fix_values 3143 2015-03-26 13:38:13Z robertas 
;
_cod_original_sg_symbol_H-M 'P 21/c'
_cod_database_code 2201087
_cod_database_fobs_code 2201087

loop_
_symmetry_equiv_pos_as_xyz
'x, y, z'
'-x, y+1/2, -z+1/2'
'-x, -y, -z'
'x, -y-1/2, z-1/2'

loop_
_atom_site_label
_atom_site_fract_x
_atom_site_fract_y
_atom_site_fract_z
_atom_site_U_iso_or_equiv
_atom_site_adp_type
_atom_site_calc_flag
_atom_site_refinement_flags
_atom_site_occupancy
_atom_site_disorder_assembly
_atom_site_disorder_group
_atom_site_type_symbol
O1 0.2831(2) 0.0570(2) -0.0308(5) 0.0805(11) Uani d . 1 . . O
C1 0.2734(3) 0.0876(3) 0.1459(7) 0.0593(12) Uani d . 1 . . C
C2 0.3495(3) 0.1136(3) 0.3132(6) 0.0544(12) Uani d . 1 . . C
C3 0.3030(3) 0.1512(3) 0.5023(6) 0.0565(12) Uani d . 1 . . C
H3A 0.3218 0.1156 0.6295 0.068 Uiso calc R 1 . . H
H3B 0.3202 0.2155 0.5278 0.068 Uiso calc R 1 . . H
C4 0.1971(3) 0.1410(3) 0.4371(7) 0.0568(12) Uani d . 1 . . C
C5 0.1204(3) 0.1619(3) 0.5534(8) 0.0745(14) Uani d . 1 . . C
H5 0.1309 0.1856 0.6906 0.089 Uiso calc R 1 . . H
C6 0.0287(4) 0.1471(4) 0.4631(9) 0.0919(18) Uani d . 1 . . C
H6 -0.0231 0.1622 0.5401 0.110 Uiso calc R 1 . . H
C7 0.0104(4) 0.1102(4) 0.2595(10) 0.0901(17) Uani d . 1 . . C
H7 -0.0525 0.0995 0.2024 0.108 Uiso calc R 1 . . H
C8 0.0869(3) 0.0899(3) 0.1454(8) 0.0763(16) Uani d . 1 . . C
H8 0.0765 0.0661 0.0083 0.092 Uiso calc R 1 . . H
C9 0.1795(3) 0.1051(3) 0.2354(7) 0.0567(12) Uani d . 1 . . C
C10 0.4433(3) 0.1000(3) 0.2844(7) 0.0571(12) Uani d . 1 . . C
H10 0.4542 0.0770 0.1510 0.068 Uiso calc R 1 . . H
C11 0.5299(3) 0.1150(3) 0.4246(7) 0.0512(11) Uani d . 1 . . C
C12 0.6185(3) 0.0895(3) 0.3575(7) 0.0595(13) Uani d . 1 . . C
H12 0.6203 0.0638 0.2228 0.071 Uiso calc R 1 . . H
C13 0.7034(3) 0.1008(3) 0.4824(8) 0.0657(13) Uani d . 1 . . C
H13 0.7612 0.0818 0.4329 0.079 Uiso calc R 1 . . H
C14 0.7032(3) 0.1404(3) 0.6824(8) 0.0576(12) Uani d . 1 . . C
C15 0.6166(3) 0.1663(3) 0.7516(7) 0.0619(13) Uani d . 1 . . C
H15 0.6153 0.1930 0.8855 0.074 Uiso calc R 1 . . H
C16 0.5314(3) 0.1537(3) 0.6267(7) 0.0598(12) Uani d . 1 . . C
H16 0.4736 0.1714 0.6786 0.072 Uiso calc R 1 . . H
C17 0.7956(3) 0.1537(4) 0.8219(8) 0.0838(16) Uani d . 1 . . C
H17A 0.7826 0.1503 0.9687 0.126 Uiso calc R 1 . . H
H17B 0.8226 0.2131 0.7939 0.126 Uiso calc R 1 . . H
H17C 0.8406 0.1061 0.7922 0.126 Uiso calc R 1 . . H

loop_
_atom_site_aniso_label
_atom_site_aniso_U_11
_atom_site_aniso_U_22
_atom_site_aniso_U_33
_atom_site_aniso_U_12
_atom_site_aniso_U_13
_atom_site_aniso_U_23
O1 0.094(3) 0.096(3) 0.050(2) 0.005(2) 0.0034(17) -0.015(2)
C1 0.084(4) 0.051(3) 0.043(3) 0.004(3) 0.005(2) 0.005(2)
C2 0.074(3) 0.041(3) 0.048(3) 0.003(2) 0.007(2) 0.008(2)
C3 0.067(3) 0.057(3) 0.046(3) 0.004(2) 0.008(2) -0.006(2)
C4 0.059(3) 0.055(3) 0.057(3) 0.002(2) 0.010(2) 0.000(2)
C5 0.071(3) 0.082(4) 0.070(3) -0.001(3) 0.008(3) -0.012(3)
C6 0.059(4) 0.108(5) 0.111(5) -0.002(3) 0.018(3) -0.019(4)
C7 0.063(3) 0.097(5) 0.110(5) -0.006(3) 0.003(3) -0.013(4)
C8 0.068(3) 0.081(4) 0.078(4) -0.003(3) -0.003(3) -0.004(3)
C9 0.062(3) 0.051(3) 0.058(3) 0.002(2) 0.007(2) 0.000(2)
C10 0.079(3) 0.044(3) 0.049(3) 0.002(3) 0.011(2) -0.001(2)
C11 0.060(3) 0.042(3) 0.053(3) -0.003(2) 0.012(2) -0.001(2)
C12 0.064(3) 0.051(3) 0.066(3) 0.003(2) 0.023(3) -0.003(2)
C13 0.068(3) 0.052(3) 0.080(4) 0.004(3) 0.019(3) 0.006(3)
C14 0.051(3) 0.045(3) 0.077(3) -0.001(2) 0.005(2) 0.006(3)
C15 0.063(3) 0.055(3) 0.070(3) 0.003(3) 0.012(3) -0.009(2)
C16 0.066(3) 0.052(3) 0.063(3) 0.001(2) 0.016(2) -0.007(3)
C17 0.061(3) 0.084(4) 0.105(4) 0.003(3) 0.002(3) -0.005(3)

loop_
_atom_type_symbol
_atom_type_description
_atom_type_scat_dispersion_real
_atom_type_scat_dispersion_imag
_atom_type_scat_source
C C 0.0181 0.0091 'International Tables Vol C Tables 4.2.6.8 and 6.1.1.4'
H H 0.0000 0.0000 'International Tables Vol C Tables 4.2.6.8 and 6.1.1.4'
O O 0.0492 0.0322 'International Tables Vol C Tables 4.2.6.8 and 6.1.1.4'

loop_
_geom_angle_atom_site_label_1
_geom_angle_atom_site_label_2
_geom_angle_atom_site_label_3
_geom_angle
O1 C1 C2 128.1(4)
O1 C1 C9 125.4(4)
C2 C1 C9 106.5(4)
C10 C2 C1 120.6(4)
C10 C2 C3 130.3(4)
C1 C2 C3 109.1(4)
C4 C3 C2 103.2(3)
C4 C3 H3A 111.1
C2 C3 H3A 111.1
C4 C3 H3B 111.1
C2 C3 H3B 111.1
H3A C3 H3B 109.1
C9 C4 C5 119.4(4)
C9 C4 C3 112.3(4)
C5 C4 C3 128.3(4)
C6 C5 C4 118.7(5)
C6 C5 H5 120.6
C4 C5 H5 120.6
C5 C6 C7 122.1(5)
C5 C6 H6 118.9
C7 C6 H6 118.9
C8 C7 C6 118.6(5)
C8 C7 H7 120.7
C6 C7 H7 120.7
C7 C8 C9 119.4(5)
C7 C8 H8 120.3
C9 C8 H8 120.3
C4 C9 C8 121.6(4)
C4 C9 C1 108.9(4)
C8 C9 C1 129.5(5)
C2 C10 C11 131.3(4)
C2 C10 H10 114.3
C11 C10 H10 114.3
C12 C11 C16 116.4(4)
C12 C11 C10 119.2(4)
C16 C11 C10 124.4(4)
C13 C12 C11 122.5(5)
C13 C12 H12 118.8
C11 C12 H12 118.8
C12 C13 C14 120.1(5)
C12 C13 H13 120.0
C14 C13 H13 120.0
C15 C14 C13 118.4(5)
C15 C14 C17 120.6(5)
C13 C14 C17 121.0(5)
C14 C15 C16 121.3(5)
C14 C15 H15 119.4
C16 C15 H15 119.4
C15 C16 C11 121.3(4)
C15 C16 H16 119.3
C11 C16 H16 119.3
C14 C17 H17A 109.5
C14 C17 H17B 109.5
H17A C17 H17B 109.5
C14 C17 H17C 109.5
H17A C17 H17C 109.5
H17B C17 H17C 109.5

loop_
_geom_bond_atom_site_label_1
_geom_bond_atom_site_label_2
_geom_bond_site_symmetry_2
_geom_bond_distance
_geom_bond_publ_flag
O1 C1 . 1.218(5) ?
C1 C2 . 1.476(6) ?
C1 C9 . 1.490(6) ?
C2 C10 . 1.348(5) ?
C2 C3 . 1.508(5) ?
C3 C4 . 1.502(5) ?
C3 H3A . 0.97 ?
C3 H3B . 0.97 ?
C4 C9 . 1.376(5) ?
C4 C5 . 1.381(6) ?
C5 C6 . 1.368(6) ?
C5 H5 . 0.93 ?
C6 C7 . 1.393(7) ?
C6 H6 . 0.93 ?
C7 C8 . 1.369(6) ?
C7 H7 . 0.93 ?
C8 C9 . 1.380(6) ?
C8 H8 . 0.93 ?
C10 C11 . 1.448(5) ?
C10 H10 . 0.93 ?
C11 C12 . 1.388(5) ?
C11 C16 . 1.391(5) ?
C12 C13 . 1.371(5) ?
C12 H12 . 0.93 ?
C13 C14 . 1.386(6) ?
C13 H13 . 0.93 ?
C14 C15 . 1.370(5) ?
C14 C17 . 1.505(5) ?
C15 C16 . 1.377(5) ?
C15 H15 . 0.93 ?
C16 H16 . 0.93 ?
C17 H17A . 0.96 ?
C17 H17B . 0.96 ?
C17 H17C . 0.96 ?

loop_
_geom_hbond_atom_site_label_D
_geom_hbond_atom_site_label_H
_geom_hbond_atom_site_label_A
_geom_hbond_site_symmetry_A
_geom_hbond_distance_DH
_geom_hbond_distance_HA
_geom_hbond_distance_DA
_geom_hbond_angle_DHA
C3 H3A O1 1_556 0.97 2.41 3.279(5) 149.1
C12 H12 O1 3_655 0.93 2.57 3.333(5) 139.4

loop_
_geom_torsion_atom_site_label_1
_geom_torsion_atom_site_label_2
_geom_torsion_atom_site_label_3
_geom_torsion_atom_site_label_4
_geom_torsion
O1 C1 C2 C10 -3.4(7)
C9 C1 C2 C10 175.8(4)
O1 C1 C2 C3 178.1(4)
C9 C1 C2 C3 -2.6(5)
C10 C2 C3 C4 -175.7(4)
C1 C2 C3 C4 2.5(5)
C2 C3 C4 C9 -1.5(5)
C2 C3 C4 C5 177.6(4)
C9 C4 C5 C6 -0.7(7)
C3 C4 C5 C6 -179.9(4)
C4 C5 C6 C7 1.2(8)
C5 C6 C7 C8 -1.3(9)
C6 C7 C8 C9 1.0(8)
C5 C4 C9 C8 0.5(7)
C3 C4 C9 C8 179.8(4)
C5 C4 C9 C1 -179.3(4)
C3 C4 C9 C1 0.0(5)
C7 C8 C9 C4 -0.6(7)
C7 C8 C9 C1 179.1(5)
O1 C1 C9 C4 -179.1(4)
C2 C1 C9 C4 1.7(5)
O1 C1 C9 C8 1.1(8)
C2 C1 C9 C8 -178.1(5)
C1 C2 C10 C11 -176.7(4)
C3 C2 C10 C11 1.4(8)
C2 C10 C11 C12 176.1(4)
C2 C10 C11 C16 -3.7(7)
C16 C11 C12 C13 0.5(6)
C10 C11 C12 C13 -179.3(4)
C11 C12 C13 C14 -1.2(7)
C12 C13 C14 C15 0.9(7)
C12 C13 C14 C17 -179.9(4)
C13 C14 C15 C16 -0.1(7)
C17 C14 C15 C16 -179.3(4)
C14 C15 C16 C11 -0.7(7)
C12 C11 C16 C15 0.5(6)
C10 C11 C16 C15 -179.8(4)

loop_
_cod_related_entry_id
_cod_related_entry_database
_cod_related_entry_code
1 ChemSpider 30654657
